data_7213546
loop_
_publ_author_name
'Boldog, Ishtvan'
'Domasevitch, Konstantin'
'Maclaren, Jana K.'
'Heering, Christian'
'Makhloufi, Gamall'
'Janiak, Christoph'

_publ_section_title
;
 A fluorite isoreticular series of porous framework complexes with
 tetrahedral ligands: new opportunities for azolate PCPs
;
_journal_issue 2
_journal_name_full CrystEngComm
_journal_page_first 148
_journal_paper_doi 10.1039/c3ce42162g
_journal_volume 16
_journal_year 2014
_chemical_formula_moiety
;
(Cu 2+)9, (Cl -)2, (C14 H12 N16 4-)4, (C3H7NO)9 
;
_chemical_formula_sum 'C83 H111 Cl2 Cu9 N73 O9'
_chemical_formula_weight 2918
_chemical_name_systematic
; 
 catena-(tetra(\m~8~-(5,5',5'',5'''-(adamantane-1,3,5,7-tetrayl)-
-tetrakistetrazolato))-
 -bis(\m~4~-chloro)-octa(N,N-dimethylformamide)-nona-copper(II), 
 dimethylformamide solvate
;
_space_group_IT_number 225
_symmetry_cell_setting cubic
_symmetry_space_group_name_Hall '-F 4 2 3'
_symmetry_space_group_name_H-M 'F m -3 m'
_atom_sites_solution_hydrogens geom
_atom_sites_solution_primary direct
_atom_sites_solution_secondary difmap
_audit_creation_method SHELXL-97
_cell_angle_alpha 90.00
_cell_angle_beta 90.00
_cell_angle_gamma 90.00
_cell_formula_units_Z 2
_cell_length_a 18.6421(19)
_cell_length_b 18.6421(19)
_cell_length_c 18.6421(19)
_cell_measurement_reflns_used 10301
_cell_measurement_temperature 293(2)
_cell_measurement_theta_max 75.3287
_cell_measurement_theta_min 4.1040
_cell_volume 6478.6(11)
_computing_cell_refinement
;
CrysAlisPro, Agilent Technologies,
Version 1.171.35.15 (release 03-08-2011 CrysAlis171 .NET)
(compiled Aug  3 2011,13:03:54)
;
_computing_data_collection
;
CrysAlisPro, Agilent Technologies,
Version 1.171.35.15 (release 03-08-2011 CrysAlis171 .NET)
(compiled Aug  3 2011,13:03:54)
;
_computing_data_reduction
;
CrysAlisPro, Agilent Technologies,
Version 1.171.35.15 (release 03-08-2011 CrysAlis171 .NET)
(compiled Aug  3 2011,13:03:54)
;
_computing_molecular_graphics 'DIAMOND (Crystal Impact, 2009)'
_computing_structure_refinement 'SHELXL-86 (Sheldrick, 2008)'
_computing_structure_solution 'SHELXS-86 (Sheldrick, 2008)'
_diffrn_ambient_temperature 293
_diffrn_measured_fraction_theta_full 0.985
_diffrn_measured_fraction_theta_max 0.985
_diffrn_measurement_device_type 'SuperNova, Dual, Cu at zero, Atlas'
_diffrn_measurement_method '\w scans'
_diffrn_radiation_monochromator mirror
_diffrn_radiation_source 'fine-focus sealed tube'
_diffrn_radiation_type 'Cu K\a'
_diffrn_radiation_wavelength 1.5418
_diffrn_reflns_av_R_equivalents 0.0251
_diffrn_reflns_av_sigmaI/netI 0.0053
_diffrn_reflns_limit_h_max 23
_diffrn_reflns_limit_h_min -22
_diffrn_reflns_limit_k_max 23
_diffrn_reflns_limit_k_min -19
_diffrn_reflns_limit_l_max 20
_diffrn_reflns_limit_l_min -23
_diffrn_reflns_number 15168
_diffrn_reflns_theta_full 75.47
_diffrn_reflns_theta_max 75.47
_diffrn_reflns_theta_min 4.11
_diffrn_source 'SuperNova (Cu) X-ray Source'
_exptl_absorpt_coefficient_mu 2.612
_exptl_absorpt_correction_T_max 1.00000
_exptl_absorpt_correction_T_min 0.88836
_exptl_absorpt_correction_type multi-scan
_exptl_crystal_colour blue
_exptl_crystal_density_diffrn 1.496
_exptl_crystal_density_method 'not measured'
_exptl_crystal_description octahedron
_exptl_crystal_F_000 2974
_exptl_crystal_size_max 0.09
_exptl_crystal_size_mid 0.09
_exptl_crystal_size_min 0.09
_refine_diff_density_max 0.724
_refine_diff_density_min -0.466
_refine_diff_density_rms 0.118
_refine_ls_extinction_method none
_refine_ls_goodness_of_fit_ref 1.109
_refine_ls_hydrogen_treatment mixed
_refine_ls_matrix_type full
_refine_ls_number_parameters 43
_refine_ls_number_reflns 391
_refine_ls_number_restraints 8
_refine_ls_restrained_S_all 1.194
_refine_ls_R_factor_all 0.0637
_refine_ls_R_factor_gt 0.0629
_refine_ls_shift/su_max 0.002
_refine_ls_shift/su_mean 0.000
_refine_ls_structure_factor_coef Fsqd
_refine_ls_weighting_details 'calc w=1/[\s^2^(Fo^2^)+(0.1009P)^2^+75.1711P] where P=(Fo^2^+2Fc^2^)/3'
_refine_ls_weighting_scheme calc
_refine_ls_wR_factor_gt 0.1674
_refine_ls_wR_factor_ref 0.1682
_reflns_number_gt 382
_reflns_number_total 391
_reflns_threshold_expression >2sigma(I)
_cod_data_source_file c3ce42162g.txt
_cod_data_source_block Cu_AdTtH4
_cod_original_sg_symbol_H-M Fm-3m
_cod_database_code 7213546

loop_
_symmetry_equiv_pos_as_xyz
'x, y, z'
'-x, -y, z'
'-x, y, -z'
'x, -y, -z'
'z, x, y'
'z, -x, -y'
'-z, -x, y'
'-z, x, -y'
'y, z, x'
'-y, z, -x'
'y, -z, -x'
'-y, -z, x'
'y, x, -z'
'-y, -x, -z'
'y, -x, z'
'-y, x, z'
'x, z, -y'
'-x, z, y'
'-x, -z, -y'
'x, -z, y'
'z, y, -x'
'z, -y, x'
'-z, y, x'
'-z, -y, -x'
'x, y+1/2, z+1/2'
'-x, -y+1/2, z+1/2'
'-x, y+1/2, -z+1/2'
'x, -y+1/2, -z+1/2'
'z, x+1/2, y+1/2'
'z, -x+1/2, -y+1/2'
'-z, -x+1/2, y+1/2'
'-z, x+1/2, -y+1/2'
'y, z+1/2, x+1/2'
'-y, z+1/2, -x+1/2'
'y, -z+1/2, -x+1/2'
'-y, -z+1/2, x+1/2'
'y, x+1/2, -z+1/2'
'-y, -x+1/2, -z+1/2'
'y, -x+1/2, z+1/2'
'-y, x+1/2, z+1/2'
'x, z+1/2, -y+1/2'
'-x, z+1/2, y+1/2'
'-x, -z+1/2, -y+1/2'
'x, -z+1/2, y+1/2'
'z, y+1/2, -x+1/2'
'z, -y+1/2, x+1/2'
'-z, y+1/2, x+1/2'
'-z, -y+1/2, -x+1/2'
'x+1/2, y, z+1/2'
'-x+1/2, -y, z+1/2'
'-x+1/2, y, -z+1/2'
'x+1/2, -y, -z+1/2'
'z+1/2, x, y+1/2'
'z+1/2, -x, -y+1/2'
'-z+1/2, -x, y+1/2'
'-z+1/2, x, -y+1/2'
'y+1/2, z, x+1/2'
'-y+1/2, z, -x+1/2'
'y+1/2, -z, -x+1/2'
'-y+1/2, -z, x+1/2'
'y+1/2, x, -z+1/2'
'-y+1/2, -x, -z+1/2'
'y+1/2, -x, z+1/2'
'-y+1/2, x, z+1/2'
'x+1/2, z, -y+1/2'
'-x+1/2, z, y+1/2'
'-x+1/2, -z, -y+1/2'
'x+1/2, -z, y+1/2'
'z+1/2, y, -x+1/2'
'z+1/2, -y, x+1/2'
'-z+1/2, y, x+1/2'
'-z+1/2, -y, -x+1/2'
'x+1/2, y+1/2, z'
'-x+1/2, -y+1/2, z'
'-x+1/2, y+1/2, -z'
'x+1/2, -y+1/2, -z'
'z+1/2, x+1/2, y'
'z+1/2, -x+1/2, -y'
'-z+1/2, -x+1/2, y'
'-z+1/2, x+1/2, -y'
'y+1/2, z+1/2, x'
'-y+1/2, z+1/2, -x'
'y+1/2, -z+1/2, -x'
'-y+1/2, -z+1/2, x'
'y+1/2, x+1/2, -z'
'-y+1/2, -x+1/2, -z'
'y+1/2, -x+1/2, z'
'-y+1/2, x+1/2, z'
'x+1/2, z+1/2, -y'
'-x+1/2, z+1/2, y'
'-x+1/2, -z+1/2, -y'
'x+1/2, -z+1/2, y'
'z+1/2, y+1/2, -x'
'z+1/2, -y+1/2, x'
'-z+1/2, y+1/2, x'
'-z+1/2, -y+1/2, -x'
'-x, -y, -z'
'x, y, -z'
'x, -y, z'
'-x, y, z'
'-z, -x, -y'
'-z, x, y'
'z, x, -y'
'z, -x, y'
'-y, -z, -x'
'y, -z, x'
'-y, z, x'
'y, z, -x'
'-y, -x, z'
'y, x, z'
'-y, x, -z'
'y, -x, -z'
'-x, -z, y'
'x, -z, -y'
'x, z, y'
'-x, z, -y'
'-z, -y, x'
'-z, y, -x'
'z, -y, -x'
'z, y, x'
'-x, -y+1/2, -z+1/2'
'x, y+1/2, -z+1/2'
'x, -y+1/2, z+1/2'
'-x, y+1/2, z+1/2'
'-z, -x+1/2, -y+1/2'
'-z, x+1/2, y+1/2'
'z, x+1/2, -y+1/2'
'z, -x+1/2, y+1/2'
'-y, -z+1/2, -x+1/2'
'y, -z+1/2, x+1/2'
'-y, z+1/2, x+1/2'
'y, z+1/2, -x+1/2'
'-y, -x+1/2, z+1/2'
'y, x+1/2, z+1/2'
'-y, x+1/2, -z+1/2'
'y, -x+1/2, -z+1/2'
'-x, -z+1/2, y+1/2'
'x, -z+1/2, -y+1/2'
'x, z+1/2, y+1/2'
'-x, z+1/2, -y+1/2'
'-z, -y+1/2, x+1/2'
'-z, y+1/2, -x+1/2'
'z, -y+1/2, -x+1/2'
'z, y+1/2, x+1/2'
'-x+1/2, -y, -z+1/2'
'x+1/2, y, -z+1/2'
'x+1/2, -y, z+1/2'
'-x+1/2, y, z+1/2'
'-z+1/2, -x, -y+1/2'
'-z+1/2, x, y+1/2'
'z+1/2, x, -y+1/2'
'z+1/2, -x, y+1/2'
'-y+1/2, -z, -x+1/2'
'y+1/2, -z, x+1/2'
'-y+1/2, z, x+1/2'
'y+1/2, z, -x+1/2'
'-y+1/2, -x, z+1/2'
'y+1/2, x, z+1/2'
'-y+1/2, x, -z+1/2'
'y+1/2, -x, -z+1/2'
'-x+1/2, -z, y+1/2'
'x+1/2, -z, -y+1/2'
'x+1/2, z, y+1/2'
'-x+1/2, z, -y+1/2'
'-z+1/2, -y, x+1/2'
'-z+1/2, y, -x+1/2'
'z+1/2, -y, -x+1/2'
'z+1/2, y, x+1/2'
'-x+1/2, -y+1/2, -z'
'x+1/2, y+1/2, -z'
'x+1/2, -y+1/2, z'
'-x+1/2, y+1/2, z'
'-z+1/2, -x+1/2, -y'
'-z+1/2, x+1/2, y'
'z+1/2, x+1/2, -y'
'z+1/2, -x+1/2, y'
'-y+1/2, -z+1/2, -x'
'y+1/2, -z+1/2, x'
'-y+1/2, z+1/2, x'
'y+1/2, z+1/2, -x'
'-y+1/2, -x+1/2, z'
'y+1/2, x+1/2, z'
'-y+1/2, x+1/2, -z'
'y+1/2, -x+1/2, -z'
'-x+1/2, -z+1/2, y'
'x+1/2, -z+1/2, -y'
'x+1/2, z+1/2, y'
'-x+1/2, z+1/2, -y'
'-z+1/2, -y+1/2, x'
'-z+1/2, y+1/2, -x'
'z+1/2, -y+1/2, -x'
'z+1/2, y+1/2, x'

loop_
_atom_site_label
_atom_site_type_symbol
_atom_site_fract_x
_atom_site_fract_y
_atom_site_fract_z
_atom_site_U_iso_or_equiv
_atom_site_adp_type
_atom_site_occupancy
_atom_site_symmetry_multiplicity
_atom_site_calc_flag
_atom_site_refinement_flags
C1 C 0.1558(2) 0.1558(2) 0.1558(2) 0.0222(15) Uani 1 6 d S
C2 C 0.20222(19) 0.20222(19) 0.20222(19) 0.0123(13) Uani 1 6 d S
C3 C 0.2500 0.2500 0.1551(3) 0.0138(10) Uani 1 4 d SD
N1 N 0.07713(18) 0.1306(2) 0.07713(18) 0.0147(11) Uani 0.67 2 d SP
N2 N 0.1088(2) 0.1813(3) 0.1088(2) 0.057(2) Uani 0.67 2 d SPU
O1 O 0.0000 0.2571(7) 0.0000 0.081(5) Uani 0.75 8 d SP
Cl1 Cl 0.0000 0.0000 0.0000 0.0191(10) Uani 1 48 d S
Cu1 Cu 0.0000 0.13423(9) 0.0000 0.0166(6) Uani 0.75 8 d SP
C101 C 0.0000 0.298(4) 0.047(3) 0.12(2) Uiso 0.19 2 d SP
N102 N 0.063(3) 0.344(3) 0.063(3) 0.17(3) Uiso 0.19 2 d SPD
C103 C 0.149(3) 0.351(3) 0.0000 0.15(3) Uiso 0.38 4 d SP
O2 O 0.0000 0.5000 0.0000 0.17(5) Uiso 0.50 48 d SP
C102 C 0.090(3) 0.410(3) 0.090(3) 0.250 Uiso 0.56 6 d SPD
H3 H 0.2786(15) 0.2214(15) 0.125(3) 0.028(14) Uiso 1 2 d SD

loop_
_atom_site_aniso_label
_atom_site_aniso_U_11
_atom_site_aniso_U_22
_atom_site_aniso_U_33
_atom_site_aniso_U_23
_atom_site_aniso_U_13
_atom_site_aniso_U_12
C1 0.0222(15) 0.0222(15) 0.0222(15) -0.0029(16) -0.0029(16) -0.0029(16)
C2 0.0123(13) 0.0123(13) 0.0123(13) -0.0014(13) -0.0014(13) -0.0014(13)
C3 0.0159(15) 0.0159(15) 0.010(2) 0.000 0.000 0.001(2)
N1 0.0158(15) 0.013(2) 0.0158(15) -0.0013(13) -0.0024(18) -0.0013(13)
N2 0.078(4) 0.014(3) 0.078(4) -0.0020(15) -0.066(4) -0.0020(15)
O1 0.108(7) 0.027(6) 0.108(7) 0.000 0.000 0.000
Cl1 0.0191(10) 0.0191(10) 0.0191(10) 0.000 0.000 0.000
Cu1 0.0140(7) 0.0218(9) 0.0140(7) 0.000 0.000 0.000

loop_
_atom_type_symbol
_atom_type_description
_atom_type_scat_dispersion_real
_atom_type_scat_dispersion_imag
_atom_type_scat_source
C C 0.0181 0.0091 'International Tables Vol C Tables 4.2.6.8 and 6.1.1.4'
H H 0.0000 0.0000 'International Tables Vol C Tables 4.2.6.8 and 6.1.1.4'
N N 0.0311 0.0180 'International Tables Vol C Tables 4.2.6.8 and 6.1.1.4'
O O 0.0492 0.0322 'International Tables Vol C Tables 4.2.6.8 and 6.1.1.4'
Cl Cl 0.3639 0.7018 'International Tables Vol C Tables 4.2.6.8 and 6.1.1.4'
Cu Cu -1.9646 0.5888 'International Tables Vol C Tables 4.2.6.8 and 6.1.1.4'

loop_
_geom_angle_atom_site_label_1
_geom_angle_atom_site_label_2
_geom_angle_atom_site_label_3
_geom_angle
_geom_angle_site_symmetry_1
_geom_angle_site_symmetry_3
N2 C1 N2 92.1(5) . 9
N2 C1 N2 92.1(5) . 5
N2 C1 N2 92.1(5) 9 5
N2 C1 C2 123.8(4) . .
N2 C1 C2 123.8(4) 9 .
N2 C1 C2 123.8(4) 5 .
C1 C2 C3 109.9(3) . 9
C1 C2 C3 109.9(3) . .
C3 C2 C3 109.1(3) 9 .
C1 C2 C3 109.9(3) . 5
C3 C2 C3 109.1(3) 9 5
C3 C2 C3 109.1(3) . 5
C2 C3 C2 110.2(5) 74 .
C2 C3 H3 110.1(17) 74 .
C2 C3 H3 110.1(17) . .
N2 N1 N1 101.4(3) . 5
N2 N1 N1 101.4(3) . 9
N1 N1 N1 60.000(1) 5 9
N2 N1 Cu1 129.6(4) . .
N1 N1 Cu1 121.55(11) 5 .
N1 N1 Cu1 121.55(11) 9 .
N1 N2 C1 110.6(6) . .
C101 O1 C101 64(4) 21 .
C101 O1 C101 64(4) 21 98
C101 O1 C101 98(7) . 98
C101 O1 C101 98(7) 21 118
C101 O1 C101 64(4) . 118
C101 O1 C101 64(4) 98 118
C101 O1 Cu1 131(4) 21 .
C101 O1 Cu1 131(4) . .
C101 O1 Cu1 131(4) 98 .
C101 O1 Cu1 131(4) 118 .
Cu1 Cl1 Cu1 90.0 101 .
Cu1 Cl1 Cu1 90.0 101 97
Cu1 Cl1 Cu1 180.0 . 97
Cu1 Cl1 Cu1 180.0 101 5
Cu1 Cl1 Cu1 90.0 . 5
Cu1 Cl1 Cu1 90.0 97 5
Cu1 Cl1 Cu1 90.0 101 105
Cu1 Cl1 Cu1 90.0 . 105
Cu1 Cl1 Cu1 90.0 97 105
Cu1 Cl1 Cu1 90.0 5 105
Cu1 Cl1 Cu1 90.0 101 9
Cu1 Cl1 Cu1 90.0 . 9
Cu1 Cl1 Cu1 90.0 97 9
Cu1 Cl1 Cu1 90.0 5 9
Cu1 Cl1 Cu1 180.0 105 9
N1 Cu1 N1 176.2(3) 3 .
N1 Cu1 N1 89.936(9) 3 100
N1 Cu1 N1 89.936(9) . 100
N1 Cu1 N1 89.936(9) 3 98
N1 Cu1 N1 89.936(9) . 98
N1 Cu1 N1 176.2(3) 100 98
N1 Cu1 O1 91.91(14) 3 .
N1 Cu1 O1 91.91(14) . .
N1 Cu1 O1 91.91(14) 100 .
N1 Cu1 O1 91.91(14) 98 .
N1 Cu1 Cl1 88.09(14) 3 .
N1 Cu1 Cl1 88.09(14) . .
N1 Cu1 Cl1 88.09(14) 100 .
N1 Cu1 Cl1 88.09(14) 98 .
O1 Cu1 Cl1 180.0 . .
O1 C101 C101 58(2) . 21
O1 C101 C101 58(2) . 118
C101 C101 C101 90.000(10) 21 118
O1 C101 N102 122(3) . .
C101 C101 N102 65(2) 21 .
C101 C101 N102 135(4) 118 .
O1 C101 N102 122(3) . 100
C101 C101 N102 135(4) 21 100
C101 C101 N102 65(2) 118 100
N102 C101 N102 105(6) . 100
O1 C101 C101 41(4) . 98
C101 C101 C101 45.000(3) 21 98
C101 C101 C101 45.000(4) 118 98
N102 C101 C101 102(3) . 98
N102 C101 C101 102(3) 100 98
C102 N102 C101 148(7) . .
C102 N102 C101 148(7) . 21
C101 N102 C101 49(5) . 21
N102 C102 N102 119(2) . 84
N102 C102 N102 119(2) . 30
N102 C102 N102 119(2) 84 30

loop_
_geom_bond_atom_site_label_1
_geom_bond_atom_site_label_2
_geom_bond_distance
_geom_bond_site_symmetry_2
C1 N2 1.327(7) .
C1 N2 1.327(7) 9
C1 N2 1.327(7) 5
C1 C2 1.499(9) .
C2 C3 1.536(4) 9
C2 C3 1.536(4) .
C2 C3 1.536(4) 5
C3 C2 1.536(4) 74
C3 H3 0.95(2) .
N1 N2 1.261(8) .
N1 N1 1.410(8) 5
N1 N1 1.410(8) 9
N1 Cu1 2.034(5) .
O1 C101 1.16(6) 21
O1 C101 1.16(6) .
O1 C101 1.16(6) 98
O1 C101 1.16(6) 118
O1 Cu1 2.291(13) .
Cl1 Cu1 2.5024(17) 101
Cl1 Cu1 2.5024(17) .
Cl1 Cu1 2.5024(17) 97
Cl1 Cu1 2.5024(17) 5
Cl1 Cu1 2.5024(17) 105
Cl1 Cu1 2.5024(17) 9
Cu1 N1 2.034(5) 3
Cu1 N1 2.034(5) 100
Cu1 N1 2.034(5) 98
C101 C101 1.24(9) 21
C101 C101 1.24(9) 118
C101 N102 1.49(5) .
C101 N102 1.49(5) 100
C101 C101 1.75(13) 98
N102 C102 1.42(2) .
N102 C101 1.49(5) 21
C102 N102 1.42(2) 84
C102 N102 1.42(2) 30

loop_
_geom_torsion_atom_site_label_1
_geom_torsion_atom_site_label_2
_geom_torsion_atom_site_label_3
_geom_torsion_atom_site_label_4
_geom_torsion
_geom_torsion_site_symmetry_1
_geom_torsion_site_symmetry_4
N2 C1 C2 C3 180.0 . 9
N2 C1 C2 C3 -60.0 9 9
N2 C1 C2 C3 60.0 5 9
N2 C1 C2 C3 -60.0 . .
N2 C1 C2 C3 60.0 9 .
N2 C1 C2 C3 180.0 5 .
N2 C1 C2 C3 60.0 . 5
N2 C1 C2 C3 180.0 9 5
N2 C1 C2 C3 -60.0 5 5
C1 C2 C3 C2 180.0 . 74
C3 C2 C3 C2 -59.5(3) 9 74
C3 C2 C3 C2 59.5(3) 5 74
N1 N1 N2 C1 30.67(4) 5 .
N1 N1 N2 C1 -30.67(4) 9 .
Cu1 N1 N2 C1 180.0 . .
N2 C1 N2 N1 46.1(3) 9 .
N2 C1 N2 N1 -46.1(3) 5 .
C2 C1 N2 N1 180.0 . .
N2 N1 Cu1 N1 180.000(3) . 3
N1 N1 Cu1 N1 -35.93(5) 5 3
N1 N1 Cu1 N1 35.93(5) 9 3
N2 N1 Cu1 N1 -91.91(14) . 100
N1 N1 Cu1 N1 52.17(19) 5 100
N1 N1 Cu1 N1 124.02(9) 9 100
N2 N1 Cu1 N1 91.91(14) . 98
N1 N1 Cu1 N1 -124.02(9) 5 98
N1 N1 Cu1 N1 -52.17(19) 9 98
N2 N1 Cu1 O1 0.0 . .
N1 N1 Cu1 O1 144.07(5) 5 .
N1 N1 Cu1 O1 -144.07(5) 9 .
N2 N1 Cu1 Cl1 180.0 . .
N1 N1 Cu1 Cl1 -35.93(5) 5 .
N1 N1 Cu1 Cl1 35.93(5) 9 .
C101 O1 Cu1 N1 -135.0 21 3
C101 O1 Cu1 N1 135.000(1) . 3
C101 O1 Cu1 N1 -45.0 98 3
C101 O1 Cu1 N1 45.0 118 3
C101 O1 Cu1 N1 45.0 21 .
C101 O1 Cu1 N1 -45.000(1) . .
C101 O1 Cu1 N1 135.0 98 .
C101 O1 Cu1 N1 -135.0 118 .
C101 O1 Cu1 N1 135.0 21 100
C101 O1 Cu1 N1 45.000(1) . 100
C101 O1 Cu1 N1 -135.0 98 100
C101 O1 Cu1 N1 -45.0 118 100
C101 O1 Cu1 N1 -45.0 21 98
C101 O1 Cu1 N1 -135.000(1) . 98
C101 O1 Cu1 N1 45.0 98 98
C101 O1 Cu1 N1 135.0 118 98
C101 O1 Cu1 Cl1 0(65) 21 .
C101 O1 Cu1 Cl1 0(32) . .
C101 O1 Cu1 Cl1 0(32) 98 .
C101 O1 Cu1 Cl1 0.0 118 .
Cu1 Cl1 Cu1 N1 45.0 101 3
Cu1 Cl1 Cu1 N1 0(48) 97 3
Cu1 Cl1 Cu1 N1 -135.0 5 3
Cu1 Cl1 Cu1 N1 -45.0 105 3
Cu1 Cl1 Cu1 N1 135.0 9 3
Cu1 Cl1 Cu1 N1 -135.0 101 .
Cu1 Cl1 Cu1 N1 0(16) 97 .
Cu1 Cl1 Cu1 N1 45.0 5 .
Cu1 Cl1 Cu1 N1 135.0 105 .
Cu1 Cl1 Cu1 N1 -45.0 9 .
Cu1 Cl1 Cu1 N1 135.0 101 100
Cu1 Cl1 Cu1 N1 0(48) 97 100
Cu1 Cl1 Cu1 N1 -45.0 5 100
Cu1 Cl1 Cu1 N1 45.0 105 100
Cu1 Cl1 Cu1 N1 -135.0 9 100
Cu1 Cl1 Cu1 N1 -45.0 101 98
Cu1 Cl1 Cu1 N1 0(16) 97 98
Cu1 Cl1 Cu1 N1 135.0 5 98
Cu1 Cl1 Cu1 N1 -135.0 105 98
Cu1 Cl1 Cu1 N1 45.0 9 98
Cu1 Cl1 Cu1 O1 0(100) 101 .
Cu1 Cl1 Cu1 O1 0.0 97 .
Cu1 Cl1 Cu1 O1 0(100) 5 .
Cu1 Cl1 Cu1 O1 0(100) 105 .
Cu1 Cl1 Cu1 O1 0.0 9 .
C101 O1 C101 C101 -56.6(19) 98 21
C101 O1 C101 C101 -113(4) 118 21
Cu1 O1 C101 C101 123.4(19) . 21
C101 O1 C101 C101 113(4) 21 118
C101 O1 C101 C101 56.6(19) 98 118
Cu1 O1 C101 C101 -123.4(19) . 118
C101 O1 C101 N102 -13(9) 21 .
C101 O1 C101 N102 -69(7) 98 .
C101 O1 C101 N102 -126(6) 118 .
Cu1 O1 C101 N102 111(7) . .
C101 O1 C101 N102 126(6) 21 100
C101 O1 C101 N102 69(7) 98 100
C101 O1 C101 N102 13(9) 118 100
Cu1 O1 C101 N102 -111(7) . 100
C101 O1 C101 C101 56.6(19) 21 98
C101 O1 C101 C101 -56.6(19) 118 98
Cu1 O1 C101 C101 180.000(10) . 98
O1 C101 N102 C102 149(13) . .
C101 C101 N102 C102 137(18) 21 .
C101 C101 N102 C102 74(15) 118 .
N102 C101 N102 C102 5(20) 100 .
C101 C101 N102 C102 110(15) 98 .
O1 C101 N102 C101 12(8) . 21
C101 C101 N102 C101 -63(4) 118 21
N102 C101 N102 C101 -133(3) 100 21
C101 C101 N102 C101 -27(3) 98 21
C101 N102 C102 N102 -151(6) . 84
C101 N102 C102 N102 -47(27) 21 84
C101 N102 C102 N102 47(27) . 30
C101 N102 C102 N102 151(6) 21 30
